data_4027905
loop_
_publ_author_name
'Gideon Fraenkel'
'Xiao Chen'
'Albert Chow'
'Judith Gallucci'

_publ_contact_author_address
;Department of Chemistry
The Ohio State University
100 West 18th Avenue
Columbus, OH 43210
USA
;
_publ_contact_author_email gallucci.1@osu.edu
_publ_contact_author_name 'Gallucci, Judith C.'
_publ_section_title
;
 Internally versus Externally Solvated Derivatives of Doubly Bridged
 1,4-Dilithio-2-butene: Structures and Dynamic Behavior. A "T" Shaped
 Dimeric Cluster in the Solid State
;
_journal_name_full 'Journal of Organic Chemistry'
_journal_page_first 1149
_journal_page_last 1156
_journal_paper_doi 10.1021/jo302439t
_journal_volume 78
_journal_year 2013
_chemical_compound_source 'synthesis as described'
_chemical_formula_moiety 'C22 H48 Li2 N2 O4 Si2'
_chemical_formula_sum 'C22 H48 Li2 N2 O4 Si2'
_chemical_formula_weight 474.68
_chemical_name_common 'Fraenkel 1342'
_chemical_name_systematic
;
 ?
;
_space_group_IT_number 2
_symmetry_cell_setting triclinic
_symmetry_Int_Tables_number 2
_symmetry_space_group_name_Hall '-P 1'
_symmetry_space_group_name_H-M 'P -1'
_atom_sites_solution_hydrogens geom
_atom_sites_solution_primary direct
_atom_sites_solution_secondary difmap
_audit_conform_dict_location ftp://ftp.iucr.org/pub/cif_core.dic
_audit_conform_dict_name cif_core.dic
_audit_conform_dict_version 2.4
_audit_creation_date 2010-03-05T15:39:38-00:00
_audit_creation_method 'WinGX routine CIF_UPDATE'
_cell_angle_alpha 87.603(4)
_cell_angle_beta 78.804(4)
_cell_angle_gamma 85.216(6)
_cell_formula_units_Z 4
_cell_length_a 9.258(1)
_cell_length_b 16.530(2)
_cell_length_c 19.277(2)
_cell_measurement_reflns_used 10048
_cell_measurement_temperature 150(2)
_cell_measurement_theta_max 25.028
_cell_measurement_theta_min 2.037
_cell_measurement_wavelength 0.71073
_cell_volume 2882.8(6)
_computing_cell_refinement 'HKL Scalepack (Otwinowski & Minor 1997)'
_computing_data_collection 'Collect (Nonius BV, 1997-2000)'
_computing_data_reduction 'HKL Denzo and Scalepack (Otwinowski & Minor 1997)'
_computing_molecular_graphics 'Ortep-3 for Windows (Farrugia, 1997)'
_computing_publication_material 'WinGX publication routines (Farrugia, 1999)'
_computing_structure_refinement 'SHELXL-97 (Sheldrick, 2008)'
_computing_structure_solution 'SHELXS-97 (Sheldrick, 1997)'
_diffrn_ambient_temperature 150(2)
_diffrn_detector 'CCD plate'
_diffrn_detector_area_resol_mean 9
_diffrn_measured_fraction_theta_full 0.994
_diffrn_measured_fraction_theta_max 0.994
_diffrn_measurement_device '95mm CCD camera on \k-goniostat'
_diffrn_measurement_device_type 'Nonius KappaCCD'
_diffrn_measurement_method 'phi and omega scans'
_diffrn_orient_matrix_type 'by Nonius Collect from scalepack cell'
_diffrn_orient_matrix_UB_11 -0.139704E-1
_diffrn_orient_matrix_UB_12 0.720467E-1
_diffrn_orient_matrix_UB_13 0.825295E-1
_diffrn_orient_matrix_UB_21 0.509895E-1
_diffrn_orient_matrix_UB_22 -0.236276E-1
_diffrn_orient_matrix_UB_23 0.230162E-1
_diffrn_orient_matrix_UB_31 0.274655E-1
_diffrn_orient_matrix_UB_32 0.292683E-1
_diffrn_orient_matrix_UB_33 -0.34459E-1
_diffrn_radiation_monochromator graphite
_diffrn_radiation_probe x-ray
_diffrn_radiation_type MoK\a
_diffrn_radiation_wavelength 0.71073
_diffrn_reflns_av_R_equivalents 0.043
_diffrn_reflns_limit_h_max 11
_diffrn_reflns_limit_h_min -11
_diffrn_reflns_limit_k_max 19
_diffrn_reflns_limit_k_min -19
_diffrn_reflns_limit_l_max 22
_diffrn_reflns_limit_l_min -22
_diffrn_reflns_number 19337
_diffrn_reflns_theta_full 25.08
_diffrn_reflns_theta_max 25.08
_diffrn_reflns_theta_min 2.15
_diffrn_source 'Enraf Nonius FR590'
_exptl_absorpt_coefficient_mu 0.149
_exptl_absorpt_correction_T_max 0.988
_exptl_absorpt_correction_T_min 0.921
_exptl_absorpt_correction_type multi-scan
_exptl_absorpt_process_details 'HKL Scalepack (Otwinowski & Minor, 1997)'
_exptl_crystal_colour colorless
_exptl_crystal_density_diffrn 1.094
_exptl_crystal_description plate
_exptl_crystal_F_000 1040
_exptl_crystal_size_max 0.27
_exptl_crystal_size_mid 0.23
_exptl_crystal_size_min 0.08
_refine_diff_density_max 0.514
_refine_diff_density_min -0.436
_refine_diff_density_rms 0.058
_refine_ls_extinction_method none
_refine_ls_goodness_of_fit_ref 1.036
_refine_ls_hydrogen_treatment mixed
_refine_ls_matrix_type full
_refine_ls_number_parameters 624
_refine_ls_number_reflns 10176
_refine_ls_number_restraints 0
_refine_ls_restrained_S_all 1.036
_refine_ls_R_factor_all 0.0823
_refine_ls_R_factor_gt 0.0585
_refine_ls_shift/su_max 0.002
_refine_ls_shift/su_mean 0
_refine_ls_structure_factor_coef Fsqd
_refine_ls_weighting_details 'w=1/[\s^2^(Fo^2^)+(0.0605P)^2^+3.1679P] where P=(Fo^2^+2Fc^2^)/3'
_refine_ls_weighting_scheme calc
_refine_ls_wR_factor_gt 0.1378
_refine_ls_wR_factor_ref 0.1492
_reflns_number_gt 7691
_reflns_number_total 10176
_reflns_threshold_expression >2\s(I)
_cod_data_source_file jo302439t_si_003.cif
_cod_data_source_block Fraenkel1342
_cod_original_cell_volume 2882.7(6)
_cod_database_code 4027905

loop_
_symmetry_equiv_pos_as_xyz
'x, y, z'
'-x, -y, -z'

loop_
_atom_site_label
_atom_site_type_symbol
_atom_site_fract_x
_atom_site_fract_y
_atom_site_fract_z
_atom_site_U_iso_or_equiv
_atom_site_adp_type
_atom_site_occupancy
_atom_site_symmetry_multiplicity
_atom_site_calc_flag
_atom_site_refinement_flags
Si1A Si 0.33762(8) 0.29572(4) 1.01491(4) 0.02439(18) Uani 1 1 d .
Si2A Si 0.82752(8) 0.09042(5) 0.78836(4) 0.02864(19) Uani 1 1 d .
O1A O 0.7921(2) 0.19519(11) 1.02391(10) 0.0286(4) Uani 1 1 d .
O2A O 0.8384(2) 0.34364(11) 0.91601(10) 0.0303(4) Uani 1 1 d .
O3A O 0.4150(2) 0.02555(12) 0.92576(11) 0.0390(5) Uani 1 1 d .
O4A O 0.3119(3) 0.13978(15) 0.80409(16) 0.0625(8) Uani 1 1 d .
N1A N 0.6197(2) 0.34121(13) 1.03386(12) 0.0252(5) Uani 1 1 d .
N2A N 0.5502(2) 0.02647(14) 0.78514(12) 0.0279(5) Uani 1 1 d .
C1A C 0.4402(3) 0.22695(16) 0.95079(14) 0.0240(6) Uani 1 1 d .
H1A H 0.489(3) 0.1776(16) 0.9665(13) 0.019(7) Uiso 1 1 d .
C2A C 0.5092(3) 0.25882(16) 0.88199(14) 0.0257(6) Uani 1 1 d .
H2A H 0.461(3) 0.3103(17) 0.8659(14) 0.025(7) Uiso 1 1 d .
C3A C 0.6345(3) 0.22631(17) 0.83902(15) 0.0267(6) Uani 1 1 d .
H3A H 0.664(3) 0.2533(17) 0.7939(16) 0.032(8) Uiso 1 1 d .
C4A C 0.7285(3) 0.15620(16) 0.85574(15) 0.0259(6) Uani 1 1 d .
H4A H 0.698(3) 0.1289(17) 0.9031(16) 0.032(8) Uiso 1 1 d .
C5A C 0.2466(3) 0.24424(18) 1.09927(15) 0.0345(7) Uani 1 1 d .
H5A1 H 0.1682 0.2125 1.0896 0.052 Uiso 1 1 calc R
H5A2 H 0.2041 0.2854 1.1342 0.052 Uiso 1 1 calc R
H5A3 H 0.3202 0.2081 1.1179 0.052 Uiso 1 1 calc R
C6A C 0.1871(3) 0.36235(17) 0.98233(16) 0.0324(7) Uani 1 1 d .
H6A1 H 0.2294 0.3912 0.9386 0.049 Uiso 1 1 calc R
H6A2 H 0.1427 0.4018 1.0184 0.049 Uiso 1 1 calc R
H6A3 H 0.1111 0.3286 0.9731 0.049 Uiso 1 1 calc R
C7A C 0.4649(3) 0.37422(16) 1.03485(15) 0.0264(6) Uani 1 1 d .
H7A1 H 0.4655 0.4195 0.9996 0.032 Uiso 1 1 calc R
H7A2 H 0.4236 0.3967 1.082 0.032 Uiso 1 1 calc R
C8A C 0.6315(3) 0.29009(17) 1.09689(14) 0.0290(6) Uani 1 1 d .
H8A1 H 0.5488 0.2544 1.1067 0.035 Uiso 1 1 calc R
H8A2 H 0.6233 0.3251 1.1381 0.035 Uiso 1 1 calc R
C9A C 0.7764(3) 0.23825(17) 1.08761(15) 0.0319(7) Uani 1 1 d .
H9A1 H 0.8595 0.273 1.0849 0.038 Uiso 1 1 calc R
H9A2 H 0.7764 0.1996 1.1283 0.038 Uiso 1 1 calc R
C10A C 0.9332(3) 0.15172(18) 1.00584(17) 0.0364(7) Uani 1 1 d .
H10A H 1.0105 0.1899 0.9993 0.055 Uiso 1 1 calc R
H10B H 0.939 0.1229 0.9619 0.055 Uiso 1 1 calc R
H10C H 0.9472 0.1125 1.044 0.055 Uiso 1 1 calc R
C11A C 0.7240(3) 0.40535(17) 1.02300(15) 0.0315(7) Uani 1 1 d .
H11A H 0.8084 0.3887 1.0464 0.038 Uiso 1 1 calc R
H11B H 0.6741 0.4561 1.0445 0.038 Uiso 1 1 calc R
C12A C 0.7794(3) 0.42005(17) 0.94509(16) 0.0337(7) Uani 1 1 d .
H12A H 0.6975 0.4426 0.9221 0.04 Uiso 1 1 calc R
H12B H 0.8568 0.4591 0.9376 0.04 Uiso 1 1 calc R
C13A C 0.9128(3) 0.3509(2) 0.84411(16) 0.0392(7) Uani 1 1 d .
H13A H 0.8495 0.3842 0.817 0.059 Uiso 1 1 calc R
H13B H 0.9346 0.2968 0.8239 0.059 Uiso 1 1 calc R
H13C H 1.0052 0.3766 0.8421 0.059 Uiso 1 1 calc R
C14A C 0.9548(4) 0.0122(2) 0.82421(18) 0.0442(8) Uani 1 1 d .
H14A H 1.0327 0.0391 0.84 0.066 Uiso 1 1 calc R
H14B H 0.9994 -0.026 0.7871 0.066 Uiso 1 1 calc R
H14C H 0.8987 -0.0174 0.8643 0.066 Uiso 1 1 calc R
C15A C 0.9390(4) 0.1444(2) 0.71054(18) 0.0508(9) Uani 1 1 d .
H15A H 0.8761 0.1878 0.6927 0.076 Uiso 1 1 calc R
H15B H 0.9773 0.1056 0.673 0.076 Uiso 1 1 calc R
H15C H 1.0217 0.1678 0.7254 0.076 Uiso 1 1 calc R
C16A C 0.6944(3) 0.04147(19) 0.74004(16) 0.0348(7) Uani 1 1 d .
H16A H 0.6772 0.0773 0.6996 0.042 Uiso 1 1 calc R
H16B H 0.7423 -0.0108 0.7208 0.042 Uiso 1 1 calc R
C17A C 0.5630(4) -0.04594(18) 0.83030(16) 0.0381(7) Uani 1 1 d .
H17A H 0.6551 -0.0463 0.8492 0.046 Uiso 1 1 calc R
H17B H 0.5698 -0.0948 0.8015 0.046 Uiso 1 1 calc R
C18A C 0.4336(4) -0.04981(17) 0.89116(17) 0.0395(8) Uani 1 1 d .
H18A H 0.3431 -0.0594 0.8735 0.047 Uiso 1 1 calc R
H18B H 0.4528 -0.0948 0.9245 0.047 Uiso 1 1 calc R
C19A C 0.2925(4) 0.0296(2) 0.98343(17) 0.0440(8) Uani 1 1 d .
H19A H 0.2027 0.0191 0.9666 0.066 Uiso 1 1 calc R
H19B H 0.2805 0.0838 1.0036 0.066 Uiso 1 1 calc R
H19C H 0.3101 -0.0113 1.0198 0.066 Uiso 1 1 calc R
C20A C 0.4315(3) 0.02455(19) 0.74432(17) 0.0397(8) Uani 1 1 d .
H20A H 0.3553 -0.0106 0.7693 0.048 Uiso 1 1 calc R
H20B H 0.4724 0.0016 0.6973 0.048 Uiso 1 1 calc R
C21A C 0.3632(4) 0.1089(2) 0.7355(2) 0.0532(10) Uani 1 1 d .
H21A H 0.4371 0.1436 0.7079 0.064 Uiso 1 1 calc R
H21B H 0.28 0.1078 0.7102 0.064 Uiso 1 1 calc R
C22A C 0.2354(7) 0.2180(3) 0.8045(4) 0.152(3) Uani 1 1 d .
H22A H 0.287 0.252 0.7662 0.228 Uiso 1 1 calc R
H22B H 0.2319 0.2431 0.85 0.228 Uiso 1 1 calc R
H22C H 0.1346 0.2128 0.7974 0.228 Uiso 1 1 calc R
Li1A Li 0.6964(5) 0.2570(3) 0.9456(3) 0.0303(10) Uani 1 1 d .
Li2A Li 0.4721(5) 0.1252(3) 0.8627(3) 0.0314(11) Uani 1 1 d .
Si1B Si 0.56101(9) 0.80385(5) 0.53423(4) 0.0322(2) Uani 1 1 d .
Si2B Si 0.17730(8) 0.53440(5) 0.72614(4) 0.02574(19) Uani 1 1 d .
O1B O 0.1340(2) 0.70718(13) 0.51956(11) 0.0410(5) Uani 1 1 d .
O2B O 0.0568(2) 0.82254(12) 0.65354(11) 0.0404(5) Uani 1 1 d .
O3B O 0.5881(2) 0.50948(12) 0.56951(10) 0.0388(5) Uani 1 1 d .
O4B O 0.6857(2) 0.58582(12) 0.69844(10) 0.0367(5) Uani 1 1 d .
N1B N 0.2579(3) 0.85258(15) 0.53124(13) 0.0369(6) Uani 1 1 d .
N2B N 0.4796(2) 0.47200(14) 0.70952(12) 0.0294(5) Uani 1 1 d .
C1B C 0.4929(3) 0.71688(17) 0.58465(15) 0.0280(6) Uani 1 1 d .
H1B H 0.448(3) 0.6712(17) 0.5563(15) 0.034 Uiso 1 1 d .
C2B C 0.4221(3) 0.72591(17) 0.65905(15) 0.0296(6) Uani 1 1 d .
H2B H 0.458(3) 0.7716(18) 0.6859(15) 0.036(8) Uiso 1 1 d .
C3B C 0.3137(3) 0.68041(17) 0.69680(15) 0.0286(6) Uani 1 1 d .
H3B H 0.285(3) 0.6925(17) 0.7481(16) 0.035(8) Uiso 1 1 d .
C4B C 0.2412(3) 0.61750(17) 0.66893(14) 0.0253(6) Uani 1 1 d .
H4B H 0.282(3) 0.6086(17) 0.6131(15) 0.032(8) Uiso 1 1 d .
C5B C 0.6622(4) 0.7783(2) 0.44249(17) 0.0516(9) Uani 1 1 d .
H5B1 H 0.7542 0.7455 0.4453 0.077 Uiso 1 1 calc R
H5B2 H 0.6851 0.8286 0.4152 0.077 Uiso 1 1 calc R
H5B3 H 0.6001 0.7476 0.4191 0.077 Uiso 1 1 calc R
C6B C 0.6884(4) 0.8607(2) 0.57635(19) 0.0461(8) Uani 1 1 d .
H6B1 H 0.6436 0.8703 0.626 0.069 Uiso 1 1 calc R
H6B2 H 0.7048 0.9129 0.5512 0.069 Uiso 1 1 calc R
H6B3 H 0.783 0.8286 0.5738 0.069 Uiso 1 1 calc R
C7B C 0.4014(3) 0.88517(19) 0.53075(19) 0.0445(8) Uani 1 1 d .
H7B1 H 0.3912 0.9206 0.5718 0.053 Uiso 1 1 calc R
H7B2 H 0.4271 0.9193 0.4874 0.053 Uiso 1 1 calc R
C8B C 0.2544(4) 0.8199(2) 0.46201(18) 0.0491(9) Uani 1 1 d .
H8B1 H 0.3489 0.7879 0.4449 0.059 Uiso 1 1 calc R
H8B2 H 0.2452 0.8656 0.4279 0.059 Uiso 1 1 calc R
C9B C 0.1281(4) 0.7665(2) 0.46439(17) 0.0483(9) Uani 1 1 d .
H9B1 H 0.0326 0.7996 0.4736 0.058 Uiso 1 1 calc R
H9B2 H 0.1377 0.7397 0.4186 0.058 Uiso 1 1 calc R
C10B C 0.0160(3) 0.6556(2) 0.52774(18) 0.0447(8) Uani 1 1 d .
H10D H -0.0784 0.6882 0.5388 0.067 Uiso 1 1 calc R
H10E H 0.0239 0.616 0.5664 0.067 Uiso 1 1 calc R
H10F H 0.0213 0.6269 0.4837 0.067 Uiso 1 1 calc R
C11B C 0.1313(4) 0.9104(2) 0.5553(2) 0.0514(9) Uani 1 1 d .
H11C H 0.0471 0.8981 0.5338 0.062 Uiso 1 1 calc R
H11D H 0.1572 0.9662 0.5401 0.062 Uiso 1 1 calc R
C12B C 0.0873(4) 0.90504(19) 0.63603(19) 0.0471(9) Uani 1 1 d .
H12C H 0.1688 0.9201 0.6582 0.057 Uiso 1 1 calc R
H12D H -0.0013 0.942 0.6527 0.057 Uiso 1 1 calc R
C13B C 0.0021(4) 0.8103(2) 0.72715(17) 0.0477(9) Uani 1 1 d .
H13D H 0.0714 0.8295 0.7541 0.072 Uiso 1 1 calc R
H13E H -0.0085 0.7523 0.7375 0.072 Uiso 1 1 calc R
H13F H -0.0942 0.8406 0.7405 0.072 Uiso 1 1 calc R
C14B C 0.0743(3) 0.46417(19) 0.68253(16) 0.0388(7) Uani 1 1 d .
H14D H -0.024 0.4898 0.6802 0.058 Uiso 1 1 calc R
H14E H 0.0645 0.4131 0.7101 0.058 Uiso 1 1 calc R
H14F H 0.1288 0.4531 0.6346 0.058 Uiso 1 1 calc R
C15B C 0.0593(3) 0.56764(18) 0.81335(15) 0.0328(7) Uani 1 1 d .
H15D H 0.0987 0.6152 0.8296 0.049 Uiso 1 1 calc R
H15E H 0.0604 0.5233 0.8486 0.049 Uiso 1 1 calc R
H15F H -0.0424 0.5817 0.807 0.049 Uiso 1 1 calc R
C16B C 0.3379(3) 0.47591(19) 0.76130(16) 0.0351(7) Uani 1 1 d .
H16C H 0.3519 0.5023 0.8044 0.042 Uiso 1 1 calc R
H16D H 0.3111 0.4199 0.7749 0.042 Uiso 1 1 calc R
C17B C 0.4813(4) 0.41298(19) 0.65496(17) 0.0407(8) Uani 1 1 d .
H17C H 0.3842 0.4174 0.6403 0.049 Uiso 1 1 calc R
H17D H 0.4973 0.3575 0.6748 0.049 Uiso 1 1 calc R
C18B C 0.6019(4) 0.42625(19) 0.59054(17) 0.0417(8) Uani 1 1 d .
H18C H 0.7004 0.4121 0.6025 0.05 Uiso 1 1 calc R
H18D H 0.5906 0.3915 0.5516 0.05 Uiso 1 1 calc R
C19B C 0.7026(4) 0.5294(2) 0.51186(17) 0.0476(9) Uani 1 1 d .
H19D H 0.7987 0.5183 0.5259 0.071 Uiso 1 1 calc R
H19E H 0.6889 0.5871 0.4989 0.071 Uiso 1 1 calc R
H19F H 0.6989 0.4964 0.4712 0.071 Uiso 1 1 calc R
C20B C 0.6090(3) 0.45879(19) 0.74451(17) 0.0405(8) Uani 1 1 d .
H20C H 0.6917 0.4294 0.7126 0.049 Uiso 1 1 calc R
H20D H 0.5832 0.4253 0.7883 0.049 Uiso 1 1 calc R
C21B C 0.6551(3) 0.53892(19) 0.76222(15) 0.0367(7) Uani 1 1 d .
H21C H 0.5751 0.5672 0.7964 0.044 Uiso 1 1 calc R
H21D H 0.7442 0.5307 0.7837 0.044 Uiso 1 1 calc R
C22B C 0.7479(4) 0.6598(2) 0.70661(19) 0.0458(8) Uani 1 1 d .
H22D H 0.6907 0.6873 0.7484 0.069 Uiso 1 1 calc R
H22E H 0.7454 0.6949 0.6645 0.069 Uiso 1 1 calc R
H22F H 0.8504 0.6482 0.7125 0.069 Uiso 1 1 calc R
Li1B Li 0.2222(5) 0.7441(3) 0.6031(3) 0.0341(11) Uani 1 1 d .
Li2B Li 0.5106(5) 0.5896(3) 0.6490(2) 0.0318(11) Uani 1 1 d .

loop_
_atom_site_aniso_label
_atom_site_aniso_U_11
_atom_site_aniso_U_22
_atom_site_aniso_U_33
_atom_site_aniso_U_23
_atom_site_aniso_U_13
_atom_site_aniso_U_12
Si1A 0.0241(4) 0.0218(4) 0.0278(4) -0.0034(3) -0.0068(3) 0.0010(3)
Si2A 0.0232(4) 0.0339(5) 0.0291(4) -0.0071(3) -0.0058(3) 0.0011(3)
O1A 0.0303(10) 0.0236(10) 0.0344(11) -0.0025(8) -0.0146(8) 0.0034(8)
O2A 0.0303(10) 0.0263(10) 0.0344(11) -0.0013(9) -0.0058(9) -0.0030(8)
O3A 0.0452(13) 0.0264(11) 0.0403(12) -0.0025(9) 0.0063(10) -0.0070(9)
O4A 0.0452(14) 0.0511(15) 0.101(2) -0.0403(15) -0.0395(14) 0.0192(12)
N1A 0.0270(12) 0.0207(12) 0.0302(13) -0.0005(10) -0.0114(10) -0.0017(9)
N2A 0.0269(12) 0.0277(13) 0.0303(13) -0.0019(10) -0.0080(10) -0.0022(10)
C1A 0.0266(14) 0.0171(14) 0.0292(15) -0.0016(12) -0.0088(12) 0.0017(11)
C2A 0.0297(15) 0.0197(14) 0.0305(15) 0.0000(12) -0.0131(12) -0.0013(12)
C3A 0.0307(15) 0.0266(15) 0.0241(15) 0.0010(12) -0.0074(12) -0.0053(12)
C4A 0.0261(14) 0.0246(15) 0.0276(15) -0.0012(12) -0.0075(12) 0.0006(12)
C5A 0.0320(16) 0.0362(17) 0.0342(17) -0.0023(13) -0.0032(13) -0.0018(13)
C6A 0.0292(15) 0.0280(16) 0.0420(18) -0.0048(13) -0.0124(13) 0.0022(12)
C7A 0.0265(14) 0.0221(14) 0.0315(15) -0.0034(12) -0.0088(12) 0.0031(11)
C8A 0.0335(15) 0.0304(16) 0.0250(15) -0.0022(12) -0.0107(12) -0.0007(12)
C9A 0.0377(16) 0.0292(16) 0.0323(16) -0.0008(13) -0.0169(13) 0.0007(13)
C10A 0.0295(16) 0.0322(17) 0.0488(19) -0.0033(14) -0.0129(14) 0.0043(13)
C11A 0.0342(16) 0.0232(15) 0.0397(17) -0.0067(13) -0.0106(13) -0.0062(12)
C12A 0.0364(16) 0.0200(14) 0.0445(18) 0.0007(13) -0.0075(14) -0.0028(12)
C13A 0.0311(16) 0.0435(19) 0.0404(18) -0.0002(15) -0.0004(14) -0.0043(14)
C14A 0.0424(18) 0.046(2) 0.046(2) -0.0167(16) -0.0171(15) 0.0149(15)
C15A 0.0421(19) 0.066(2) 0.044(2) -0.0102(18) 0.0007(15) -0.0156(17)
C16A 0.0301(16) 0.0420(18) 0.0321(16) -0.0069(14) -0.0052(13) -0.0002(13)
C17A 0.0461(18) 0.0256(16) 0.0423(18) -0.0042(14) -0.0085(15) 0.0009(14)
C18A 0.0473(19) 0.0218(15) 0.0478(19) -0.0011(14) -0.0034(15) -0.0060(14)
C19A 0.0426(18) 0.0399(19) 0.0432(19) 0.0023(15) 0.0079(15) -0.0073(15)
C20A 0.0366(17) 0.0440(19) 0.0431(19) -0.0132(15) -0.0168(14) -0.0027(14)
C21A 0.050(2) 0.052(2) 0.069(3) 0.0020(19) -0.0405(19) -0.0009(17)
C22A 0.152(5) 0.091(4) 0.261(8) -0.112(5) -0.177(6) 0.088(4)
Li1A 0.032(2) 0.027(2) 0.035(3) 0.001(2) -0.015(2) -0.004(2)
Li2A 0.031(3) 0.027(2) 0.037(3) -0.002(2) -0.009(2) -0.006(2)
Si1B 0.0264(4) 0.0351(5) 0.0348(5) 0.0063(4) -0.0053(3) -0.0054(3)
Si2B 0.0228(4) 0.0280(4) 0.0259(4) -0.0006(3) -0.0034(3) -0.0027(3)
O1B 0.0393(12) 0.0512(14) 0.0356(12) 0.0083(10) -0.0148(10) -0.0080(10)
O2B 0.0395(12) 0.0319(12) 0.0464(13) -0.0007(10) -0.0012(10) -0.0003(9)
O3B 0.0424(12) 0.0374(12) 0.0317(11) -0.0056(9) 0.0044(9) 0.0009(10)
O4B 0.0375(12) 0.0423(12) 0.0333(12) 0.0066(10) -0.0140(9) -0.0080(10)
N1B 0.0268(13) 0.0409(15) 0.0419(15) 0.0108(12) -0.0071(11) -0.0001(11)
N2B 0.0238(12) 0.0304(13) 0.0327(13) 0.0014(11) -0.0041(10) 0.0015(10)
C1B 0.0279(14) 0.0292(15) 0.0276(15) 0.0001(12) -0.0076(12) -0.0020(12)
C2B 0.0314(15) 0.0274(15) 0.0310(16) -0.0006(13) -0.0087(12) -0.0014(12)
C3B 0.0309(15) 0.0309(16) 0.0235(15) -0.0011(12) -0.0062(12) 0.0025(12)
C4B 0.0245(14) 0.0291(15) 0.0225(14) -0.0002(12) -0.0051(11) -0.0020(12)
C5B 0.044(2) 0.071(3) 0.0369(19) 0.0092(18) -0.0018(15) -0.0092(18)
C6B 0.0373(18) 0.0421(19) 0.061(2) 0.0040(17) -0.0118(16) -0.0124(15)
C7B 0.0355(18) 0.0372(18) 0.061(2) 0.0167(16) -0.0115(16) -0.0077(14)
C8B 0.0432(19) 0.063(2) 0.041(2) 0.0189(17) -0.0111(15) -0.0068(17)
C9B 0.0438(19) 0.068(2) 0.0369(19) 0.0178(17) -0.0190(15) -0.0110(17)
C10B 0.0338(17) 0.056(2) 0.046(2) 0.0036(17) -0.0114(15) -0.0084(16)
C11B 0.0376(18) 0.041(2) 0.073(3) 0.0189(18) -0.0113(17) 0.0028(15)
C12B 0.0416(19) 0.0302(17) 0.065(2) 0.0022(16) -0.0006(16) 0.0024(15)
C13B 0.050(2) 0.0403(19) 0.045(2) -0.0055(16) 0.0078(16) 0.0012(16)
C14B 0.0373(17) 0.0446(19) 0.0338(17) -0.0060(14) 0.0002(13) -0.0133(15)
C15B 0.0331(16) 0.0371(17) 0.0273(15) -0.0019(13) -0.0027(12) -0.0044(13)
C16B 0.0325(16) 0.0359(17) 0.0344(17) 0.0063(14) -0.0023(13) -0.0008(13)
C17B 0.0419(18) 0.0325(17) 0.0455(19) -0.0065(15) -0.0029(15) -0.0002(14)
C18B 0.0412(18) 0.0341(18) 0.0455(19) -0.0090(15) 0.0012(15) 0.0043(14)
C19B 0.0411(19) 0.054(2) 0.0418(19) -0.0078(16) 0.0074(15) -0.0050(16)
C20B 0.0334(17) 0.0418(19) 0.0445(19) 0.0109(15) -0.0081(14) 0.0031(14)
C21B 0.0318(16) 0.051(2) 0.0287(16) 0.0065(14) -0.0121(13) -0.0012(14)
C22B 0.0417(18) 0.047(2) 0.054(2) 0.0045(17) -0.0204(16) -0.0099(16)
Li1B 0.035(3) 0.034(3) 0.034(3) -0.001(2) -0.012(2) 0.005(2)
Li2B 0.031(3) 0.035(3) 0.030(3) -0.002(2) -0.009(2) 0.001(2)

loop_
_atom_type_symbol
_atom_type_description
_atom_type_scat_dispersion_real
_atom_type_scat_dispersion_imag
_atom_type_scat_source
C C 0.0033 0.0016 'International Tables Vol C Tables 4.2.6.8 and 6.1.1.4'
H H 0 0 'International Tables Vol C Tables 4.2.6.8 and 6.1.1.4'
Li Li -0.0003 0.0001 'International Tables Vol C Tables 4.2.6.8 and 6.1.1.4'
N N 0.0061 0.0033 'International Tables Vol C Tables 4.2.6.8 and 6.1.1.4'
O O 0.0106 0.006 'International Tables Vol C Tables 4.2.6.8 and 6.1.1.4'
Si Si 0.0817 0.0704 'International Tables Vol C Tables 4.2.6.8 and 6.1.1.4'

loop_
_geom_angle_atom_site_label_1
_geom_angle_atom_site_label_2
_geom_angle_atom_site_label_3
_geom_angle
C1A Si1A C5A 113.81(13)
C1A Si1A C6A 114.21(13)
C5A Si1A C6A 106.35(14)
C1A Si1A C7A 109.33(12)
C5A Si1A C7A 110.41(13)
C6A Si1A C7A 102.08(12)
C4A Si2A C14A 111.80(14)
C4A Si2A C15A 114.39(15)
C14A Si2A C15A 108.03(17)
C4A Si2A C16A 111.11(13)
C14A Si2A C16A 111.86(14)
C15A Si2A C16A 99.02(14)
C9A O1A C10A 112.3(2)
C9A O1A Li1A 114.4(2)
C10A O1A Li1A 120.2(2)
C12A O2A C13A 112.6(2)
C12A O2A Li1A 111.5(2)
C13A O2A Li1A 120.2(2)
C18A O3A C19A 112.6(2)
C18A O3A Li2A 116.0(2)
C19A O3A Li2A 121.8(2)
C21A O4A C22A 113.9(4)
C21A O4A Li2A 111.0(2)
C22A O4A Li2A 116.2(3)
C8A N1A C11A 112.2(2)
C8A N1A C7A 111.5(2)
C11A N1A C7A 112.4(2)
C8A N1A Li1A 103.4(2)
C11A N1A Li1A 105.9(2)
C7A N1A Li1A 110.9(2)
C17A N2A C20A 112.8(2)
C17A N2A C16A 110.8(2)
C20A N2A C16A 112.8(2)
C17A N2A Li2A 103.3(2)
C20A N2A Li2A 104.9(2)
C16A N2A Li2A 111.8(2)
C2A C1A Si1A 119.1(2)
C2A C1A Li2A 69.06(18)
Si1A C1A Li2A 155.68(18)
C2A C1A Li1A 67.02(18)
Si1A C1A Li1A 103.44(16)
Li2A C1A Li1A 100.78(19)
C2A C1A H1A 115.1(15)
Si1A C1A H1A 119.4(15)
Li2A C1A H1A 69.4(15)
Li1A C1A H1A 74.6(15)
C3A C2A C1A 126.6(3)
C3A C2A Li1A 73.4(2)
C1A C2A Li1A 77.52(19)
C3A C2A Li2A 72.5(2)
C1A C2A Li2A 75.11(19)
Li1A C2A Li2A 107.6(2)
C3A C2A H2A 117.8(15)
C1A C2A H2A 115.6(15)
Li1A C2A H2A 122.3(16)
Li2A C2A H2A 130.1(16)
C2A C3A C4A 126.3(3)
C2A C3A Li2A 73.0(2)
C4A C3A Li2A 77.3(2)
C2A C3A Li1A 72.1(2)
C4A C3A Li1A 75.5(2)
Li2A C3A Li1A 107.3(2)
C2A C3A H3A 116.5(17)
C4A C3A H3A 117.2(17)
Li2A C3A H3A 125.6(17)
Li1A C3A H3A 126.9(17)
C3A C4A Si2A 121.5(2)
C3A C4A Li1A 68.79(19)
Si2A C4A Li1A 156.75(18)
C3A C4A Li2A 67.25(18)
Si2A C4A Li2A 102.84(16)
Li1A C4A Li2A 100.40(18)
C3A C4A H4A 116.6(16)
Si2A C4A H4A 114.7(16)
Li1A C4A H4A 71.4(16)
Li2A C4A H4A 74.0(16)
Si1A C5A H5A1 109.5
Si1A C5A H5A2 109.5
H5A1 C5A H5A2 109.5
Si1A C5A H5A3 109.5
H5A1 C5A H5A3 109.5
H5A2 C5A H5A3 109.5
Si1A C6A H6A1 109.5
Si1A C6A H6A2 109.5
H6A1 C6A H6A2 109.5
Si1A C6A H6A3 109.5
H6A1 C6A H6A3 109.5
H6A2 C6A H6A3 109.5
N1A C7A Si1A 114.11(17)
N1A C7A H7A1 108.7
Si1A C7A H7A1 108.7
N1A C7A H7A2 108.7
Si1A C7A H7A2 108.7
H7A1 C7A H7A2 107.6
N1A C8A C9A 111.9(2)
N1A C8A H8A1 109.2
C9A C8A H8A1 109.2
N1A C8A H8A2 109.2
C9A C8A H8A2 109.2
H8A1 C8A H8A2 107.9
O1A C9A C8A 107.8(2)
O1A C9A H9A1 110.1
C8A C9A H9A1 110.1
O1A C9A H9A2 110.1
C8A C9A H9A2 110.1
H9A1 C9A H9A2 108.5
O1A C10A H10A 109.5
O1A C10A H10B 109.5
H10A C10A H10B 109.5
O1A C10A H10C 109.5
H10A C10A H10C 109.5
H10B C10A H10C 109.5
N1A C11A C12A 110.0(2)
N1A C11A H11A 109.7
C12A C11A H11A 109.7
N1A C11A H11B 109.7
C12A C11A H11B 109.7
H11A C11A H11B 108.2
O2A C12A C11A 107.1(2)
O2A C12A H12A 110.3
C11A C12A H12A 110.3
O2A C12A H12B 110.3
C11A C12A H12B 110.3
H12A C12A H12B 108.6
O2A C13A H13A 109.5
O2A C13A H13B 109.5
H13A C13A H13B 109.5
O2A C13A H13C 109.5
H13A C13A H13C 109.5
H13B C13A H13C 109.5
Si2A C14A H14A 109.5
Si2A C14A H14B 109.5
H14A C14A H14B 109.5
Si2A C14A H14C 109.5
H14A C14A H14C 109.5
H14B C14A H14C 109.5
Si2A C15A H15A 109.5
Si2A C15A H15B 109.5
H15A C15A H15B 109.5
Si2A C15A H15C 109.5
H15A C15A H15C 109.5
H15B C15A H15C 109.5
N2A C16A Si2A 114.13(19)
N2A C16A H16A 108.7
Si2A C16A H16A 108.7
N2A C16A H16B 108.7
Si2A C16A H16B 108.7
H16A C16A H16B 107.6
N2A C17A C18A 112.4(2)
N2A C17A H17A 109.1
C18A C17A H17A 109.1
N2A C17A H17B 109.1
C18A C17A H17B 109.1
H17A C17A H17B 107.9
O3A C18A C17A 107.7(2)
O3A C18A H18A 110.2
C17A C18A H18A 110.2
O3A C18A H18B 110.2
C17A C18A H18B 110.2
H18A C18A H18B 108.5
O3A C19A H19A 109.5
O3A C19A H19B 109.5
H19A C19A H19B 109.5
O3A C19A H19C 109.5
H19A C19A H19C 109.5
H19B C19A H19C 109.5
N2A C20A C21A 109.7(3)
N2A C20A H20A 109.7
C21A C20A H20A 109.7
N2A C20A H20B 109.7
C21A C20A H20B 109.7
H20A C20A H20B 108.2
O4A C21A C20A 107.3(3)
O4A C21A H21A 110.2
C20A C21A H21A 110.2
O4A C21A H21B 110.2
C20A C21A H21B 110.2
H21A C21A H21B 108.5
O4A C22A H22A 109.5
O4A C22A H22B 109.5
H22A C22A H22B 109.5
O4A C22A H22C 109.5
H22A C22A H22C 109.5
H22B C22A H22C 109.5
O2A Li1A O1A 100.5(2)
O2A Li1A N1A 80.44(18)
O1A Li1A N1A 80.24(18)
O2A Li1A C2A 114.6(2)
O1A Li1A C2A 144.8(2)
N1A Li1A C2A 106.9(2)
O2A Li1A C3A 102.4(2)
O1A Li1A C3A 137.1(2)
N1A Li1A C3A 139.2(2)
C2A Li1A C3A 34.46(12)
O2A Li1A C4A 110.4(2)
O1A Li1A C4A 101.9(2)
N1A Li1A C4A 168.1(2)
C2A Li1A C4A 64.54(15)
C3A Li1A C4A 35.70(12)
O2A Li1A C1A 142.7(2)
O1A Li1A C1A 113.0(2)
N1A Li1A C1A 89.02(19)
C2A Li1A C1A 35.47(11)
C3A Li1A C1A 63.86(15)
C4A Li1A C1A 79.29(16)
O2A Li1A H4A 130.1(8)
O1A Li1A H4A 83.5(8)
N1A Li1A H4A 147.7(8)
C2A Li1A H4A 72.5(7)
C3A Li1A H4A 54.1(8)
C4A Li1A H4A 24.4(7)
C1A Li1A H4A 72.0(7)
O4A Li2A O3A 103.0(2)
O4A Li2A N2A 80.15(19)
O3A Li2A N2A 79.88(18)
O4A Li2A C3A 112.2(2)
O3A Li2A C3A 144.6(3)
N2A Li2A C3A 108.4(2)
O4A Li2A C2A 101.6(2)
O3A Li2A C2A 135.4(3)
N2A Li2A C2A 141.0(2)
C3A Li2A C2A 34.44(12)
O4A Li2A C1A 111.4(2)
O3A Li2A C1A 100.1(2)
N2A Li2A C1A 167.9(2)
C3A Li2A C1A 64.74(15)
C2A Li2A C1A 35.83(12)
O4A Li2A C4A 139.5(3)
O3A Li2A C4A 113.5(2)
N2A Li2A C4A 89.40(18)
C3A Li2A C4A 35.43(11)
C2A Li2A C4A 63.80(15)
C1A Li2A C4A 79.52(16)
O4A Li2A H1A 131.4(7)
O3A Li2A H1A 82.5(7)
N2A Li2A H1A 146.9(7)
C3A Li2A H1A 72.3(6)
C2A Li2A H1A 53.5(7)
C1A Li2A H1A 23.7(7)
C4A Li2A H1A 72.3(6)
C1B Si1B C5B 112.91(16)
C1B Si1B C6B 114.21(14)
C5B Si1B C6B 107.01(16)
C1B Si1B C7B 109.90(13)
C5B Si1B C7B 110.72(16)
C6B Si1B C7B 101.50(15)
C4B Si2B C14B 112.41(14)
C4B Si2B C15B 113.37(13)
C14B Si2B C15B 109.36(13)
C4B Si2B C16B 110.92(13)
C14B Si2B C16B 111.03(15)
C15B Si2B C16B 99.02(13)
C9B O1B C10B 112.1(2)
C9B O1B Li1B 114.9(2)
C10B O1B Li1B 123.8(2)
C13B O2B C12B 112.1(2)
C13B O2B Li1B 119.1(2)
C12B O2B Li1B 111.2(2)
C18B O3B C19B 112.0(2)
C18B O3B Li2B 116.1(2)
C19B O3B Li2B 120.8(2)
C21B O4B C22B 113.3(2)
C21B O4B Li2B 109.5(2)
C22B O4B Li2B 118.4(2)
C11B N1B C8B 112.2(3)
C11B N1B C7B 113.5(3)
C8B N1B C7B 110.5(3)
C11B N1B Li1B 105.3(2)
C8B N1B Li1B 102.4(2)
C7B N1B Li1B 112.2(2)
C17B N2B C20B 112.7(2)
C17B N2B C16B 111.6(2)
C20B N2B C16B 112.1(2)
C17B N2B Li2B 103.9(2)
C20B N2B Li2B 104.8(2)
C16B N2B Li2B 111.1(2)
C2B C1B Si1B 119.3(2)
C2B C1B Li2B 69.35(19)
Si1B C1B Li2B 155.99(19)
C2B C1B Li1B 66.33(19)
Si1B C1B Li1B 103.57(17)
Li2B C1B Li1B 100.37(19)
C2B C1B H1B 115.0(15)
Si1B C1B H1B 116.9(15)
Li2B C1B H1B 72.6(15)
Li1B C1B H1B 71.4(15)
C3B C2B C1B 126.7(3)
C3B C2B Li1B 73.0(2)
C1B C2B Li1B 78.1(2)
C3B C2B Li2B 72.7(2)
C1B C2B Li2B 74.7(2)
Li1B C2B Li2B 107.5(2)
C3B C2B H2B 117.2(16)
C1B C2B H2B 116.1(16)
Li1B C2B H2B 123.7(16)
Li2B C2B H2B 128.7(16)
C2B C3B C4B 126.3(3)
C2B C3B Li1B 72.3(2)
C4B C3B Li1B 75.6(2)
C2B C3B Li2B 73.0(2)
C4B C3B Li2B 77.0(2)
Li1B C3B Li2B 107.3(2)
C2B C3B H3B 114.9(17)
C4B C3B H3B 118.8(17)
Li1B C3B H3B 128.3(17)
Li2B C3B H3B 124.0(17)
C3B C4B Si2B 118.9(2)
C3B C4B Li1B 68.54(19)
Si2B C4B Li1B 156.89(19)
C3B C4B Li2B 67.64(19)
Si2B C4B Li2B 102.48(16)
Li1B C4B Li2B 100.52(19)
C3B C4B H4B 112.7(15)
Si2B C4B H4B 120.5(15)
Li1B C4B H4B 69.3(15)
Li2B C4B H4B 71.5(15)
Si1B C5B H5B1 109.5
Si1B C5B H5B2 109.5
H5B1 C5B H5B2 109.5
Si1B C5B H5B3 109.5
H5B1 C5B H5B3 109.5
H5B2 C5B H5B3 109.5
Si1B C6B H6B1 109.5
Si1B C6B H6B2 109.5
H6B1 C6B H6B2 109.5
Si1B C6B H6B3 109.5
H6B1 C6B H6B3 109.5
H6B2 C6B H6B3 109.5
N1B C7B Si1B 114.5(2)
N1B C7B H7B1 108.6
Si1B C7B H7B1 108.6
N1B C7B H7B2 108.6
Si1B C7B H7B2 108.6
H7B1 C7B H7B2 107.6
N1B C8B C9B 112.7(3)
N1B C8B H8B1 109
C9B C8B H8B1 109
N1B C8B H8B2 109
C9B C8B H8B2 109
H8B1 C8B H8B2 107.8
O1B C9B C8B 107.8(3)
O1B C9B H9B1 110.1
C8B C9B H9B1 110.1
O1B C9B H9B2 110.1
C8B C9B H9B2 110.1
H9B1 C9B H9B2 108.5
O1B C10B H10D 109.5
O1B C10B H10E 109.5
H10D C10B H10E 109.5
O1B C10B H10F 109.5
H10D C10B H10F 109.5
H10E C10B H10F 109.5
N1B C11B C12B 109.8(3)
N1B C11B H11C 109.7
C12B C11B H11C 109.7
N1B C11B H11D 109.7
C12B C11B H11D 109.7
H11C C11B H11D 108.2
O2B C12B C11B 106.1(3)
O2B C12B H12C 110.5
C11B C12B H12C 110.5
O2B C12B H12D 110.5
C11B C12B H12D 110.5
H12C C12B H12D 108.7
O2B C13B H13D 109.5
O2B C13B H13E 109.5
H13D C13B H13E 109.5
O2B C13B H13F 109.5
H13D C13B H13F 109.5
H13E C13B H13F 109.5
Si2B C14B H14D 109.5
Si2B C14B H14E 109.5
H14D C14B H14E 109.5
Si2B C14B H14F 109.5
H14D C14B H14F 109.5
H14E C14B H14F 109.5
Si2B C15B H15D 109.5
Si2B C15B H15E 109.5
H15D C15B H15E 109.5
Si2B C15B H15F 109.5
H15D C15B H15F 109.5
H15E C15B H15F 109.5
N2B C16B Si2B 113.65(19)
N2B C16B H16C 108.8
Si2B C16B H16C 108.8
N2B C16B H16D 108.8
Si2B C16B H16D 108.8
H16C C16B H16D 107.7
N2B C17B C18B 111.9(3)
N2B C17B H17C 109.2
C18B C17B H17C 109.2
N2B C17B H17D 109.2
C18B C17B H17D 109.2
H17C C17B H17D 107.9
O3B C18B C17B 107.7(2)
O3B C18B H18C 110.2
C17B C18B H18C 110.2
O3B C18B H18D 110.2
C17B C18B H18D 110.2
H18C C18B H18D 108.5
O3B C19B H19D 109.5
O3B C19B H19E 109.5
H19D C19B H19E 109.5
O3B C19B H19F 109.5
H19D C19B H19F 109.5
H19E C19B H19F 109.5
N2B C20B C21B 109.7(2)
N2B C20B H20C 109.7
C21B C20B H20C 109.7
N2B C20B H20D 109.7
C21B C20B H20D 109.7
H20C C20B H20D 108.2
O4B C21B C20B 107.7(2)
O4B C21B H21C 110.2
C20B C21B H21C 110.2
O4B C21B H21D 110.2
C20B C21B H21D 110.2
H21C C21B H21D 108.5
O4B C22B H22D 109.5
O4B C22B H22E 109.5
H22D C22B H22E 109.5
O4B C22B H22F 109.5
H22D C22B H22F 109.5
H22E C22B H22F 109.5
O2B Li1B O1B 102.3(2)
O2B Li1B N1B 80.46(19)
O1B Li1B N1B 80.53(19)
O2B Li1B C2B 113.3(2)
O1B Li1B C2B 144.4(3)
N1B Li1B C2B 106.8(2)
O2B Li1B C3B 102.2(2)
O1B Li1B C3B 135.9(3)
N1B Li1B C3B 139.6(3)
C2B Li1B C3B 34.66(12)
O2B Li1B C4B 111.7(2)
O1B Li1B C4B 100.6(2)
N1B Li1B C4B 166.9(3)
C2B Li1B C4B 64.76(15)
C3B Li1B C4B 35.82(12)
O2B Li1B C1B 140.7(3)
O1B Li1B C1B 112.8(2)
N1B Li1B C1B 88.14(19)
C2B Li1B C1B 35.52(12)
C3B Li1B C1B 64.06(15)
C4B Li1B C1B 79.38(17)
O2B Li1B H4B 134.5(8)
O1B Li1B H4B 81.7(7)
N1B Li1B H4B 143.7(8)
C2B Li1B H4B 72.0(7)
C3B Li1B H4B 55.1(7)
C4B Li1B H4B 26.5(7)
C1B Li1B H4B 70.1(7)
O4B Li2B O3B 101.0(2)
O4B Li2B N2B 80.58(18)
O3B Li2B N2B 79.88(19)
O4B Li2B C3B 114.3(2)
O3B Li2B C3B 144.6(2)
N2B Li2B C3B 107.0(2)
O4B Li2B C2B 101.9(2)
O3B Li2B C2B 137.5(2)
N2B Li2B C2B 139.0(2)
C3B Li2B C2B 34.36(12)
O4B Li2B C1B 109.5(2)
O3B Li2B C1B 102.3(2)
N2B Li2B C1B 168.8(2)
C3B Li2B C1B 64.84(16)
C2B Li2B C1B 35.95(12)
O4B Li2B C4B 142.5(2)
O3B Li2B C4B 112.7(2)
N2B Li2B C4B 89.30(18)
C3B Li2B C4B 35.33(12)
C2B Li2B C4B 63.69(15)
C1B Li2B C4B 79.71(17)
O4B Li2B H1B 131.9(8)
O3B Li2B H1B 82.6(7)
N2B Li2B H1B 145.7(8)
C3B Li2B H1B 72.6(7)
C2B Li2B H1B 55.6(7)
C1B Li2B H1B 26.9(7)
C4B Li2B H1B 70.7(7)

loop_
_geom_bond_atom_site_label_1
_geom_bond_atom_site_label_2
_geom_bond_distance
Si1A C1A 1.790(3)
Si1A C5A 1.884(3)
Si1A C6A 1.891(3)
Si1A C7A 1.922(3)
Si2A C4A 1.789(3)
Si2A C14A 1.878(3)
Si2A C15A 1.885(3)
Si2A C16A 1.927(3)
O1A C9A 1.422(3)
O1A C10A 1.426(3)
O1A Li1A 2.085(5)
O2A C12A 1.426(3)
O2A C13A 1.428(3)
O2A Li1A 2.015(5)
O3A C18A 1.420(3)
O3A C19A 1.425(3)
O3A Li2A 2.049(5)
O4A C21A 1.416(4)
O4A C22A 1.421(5)
O4A Li2A 2.026(5)
N1A C8A 1.467(3)
N1A C11A 1.475(3)
N1A C7A 1.487(3)
N1A Li1A 2.215(5)
N2A C17A 1.461(4)
N2A C20A 1.474(4)
N2A C16A 1.479(4)
N2A Li2A 2.238(5)
C1A C2A 1.454(4)
C1A Li2A 2.400(5)
C1A Li1A 2.446(5)
C1A H1A 0.96(3)
C2A C3A 1.372(4)
C2A Li1A 2.306(5)
C2A Li2A 2.319(5)
C2A H2A 0.99(3)
C3A C4A 1.454(4)
C3A Li2A 2.313(5)
C3A Li1A 2.323(5)
C3A H3A 0.96(3)
C4A Li1A 2.412(6)
C4A Li2A 2.447(5)
C4A H4A 1.00(3)
C5A H5A1 0.98
C5A H5A2 0.98
C5A H5A3 0.98
C6A H6A1 0.98
C6A H6A2 0.98
C6A H6A3 0.98
C7A H7A1 0.99
C7A H7A2 0.99
C8A C9A 1.514(4)
C8A H8A1 0.99
C8A H8A2 0.99
C9A H9A1 0.99
C9A H9A2 0.99
C10A H10A 0.98
C10A H10B 0.98
C10A H10C 0.98
C11A C12A 1.506(4)
C11A H11A 0.99
C11A H11B 0.99
C12A H12A 0.99
C12A H12B 0.99
C13A H13A 0.98
C13A H13B 0.98
C13A H13C 0.98
C14A H14A 0.98
C14A H14B 0.98
C14A H14C 0.98
C15A H15A 0.98
C15A H15B 0.98
C15A H15C 0.98
C16A H16A 0.99
C16A H16B 0.99
C17A C18A 1.509(4)
C17A H17A 0.99
C17A H17B 0.99
C18A H18A 0.99
C18A H18B 0.99
C19A H19A 0.98
C19A H19B 0.98
C19A H19C 0.98
C20A C21A 1.499(5)
C20A H20A 0.99
C20A H20B 0.99
C21A H21A 0.99
C21A H21B 0.99
C22A H22A 0.98
C22A H22B 0.98
C22A H22C 0.98
Li1A H4A 2.30(3)
Li2A H1A 2.25(3)
Si1B C1B 1.790(3)
Si1B C5B 1.881(3)
Si1B C6B 1.885(3)
Si1B C7B 1.922(3)
Si2B C4B 1.791(3)
Si2B C14B 1.881(3)
Si2B C15B 1.894(3)
Si2B C16B 1.924(3)
O1B C9B 1.422(4)
O1B C10B 1.422(4)
O1B Li1B 2.076(5)
O2B C13B 1.423(4)
O2B C12B 1.429(4)
O2B Li1B 2.042(5)
O3B C18B 1.420(4)
O3B C19B 1.427(4)
O3B Li2B 2.050(5)
O4B C21B 1.419(3)
O4B C22B 1.422(4)
O4B Li2B 2.029(5)
N1B C11B 1.463(4)
N1B C8B 1.467(4)
N1B C7B 1.473(4)
N1B Li1B 2.227(5)
N2B C17B 1.461(4)
N2B C20B 1.481(4)
N2B C16B 1.485(3)
N2B Li2B 2.236(5)
C1B C2B 1.465(4)
C1B Li2B 2.407(6)
C1B Li1B 2.467(6)
C1B H1B 1.10(3)
C2B C3B 1.378(4)
C2B Li1B 2.309(6)
C2B Li2B 2.335(6)
C2B H2B 1.04(3)
C3B C4B 1.457(4)
C3B Li1B 2.318(6)
C3B Li2B 2.331(6)
C3B H3B 1.00(3)
C4B Li1B 2.413(6)
C4B Li2B 2.456(5)
C4B H4B 1.08(3)
C5B H5B1 0.98
C5B H5B2 0.98
C5B H5B3 0.98
C6B H6B1 0.98
C6B H6B2 0.98
C6B H6B3 0.98
C7B H7B1 0.99
C7B H7B2 0.99
C8B C9B 1.516(5)
C8B H8B1 0.99
C8B H8B2 0.99
C9B H9B1 0.99
C9B H9B2 0.99
C10B H10D 0.98
C10B H10E 0.98
C10B H10F 0.98
C11B C12B 1.531(5)
C11B H11C 0.99
C11B H11D 0.99
C12B H12C 0.99
C12B H12D 0.99
C13B H13D 0.98
C13B H13E 0.98
C13B H13F 0.98
C14B H14D 0.98
C14B H14E 0.98
C14B H14F 0.98
C15B H15D 0.98
C15B H15E 0.98
C15B H15F 0.98
C16B H16C 0.99
C16B H16D 0.99
C17B C18B 1.522(4)
C17B H17C 0.99
C17B H17D 0.99
C18B H18C 0.99
C18B H18D 0.99
C19B H19D 0.98
C19B H19E 0.98
C19B H19F 0.98
C20B C21B 1.497(4)
C20B H20C 0.99
C20B H20D 0.99
C21B H21C 0.99
C21B H21D 0.99
C22B H22D 0.98
C22B H22E 0.98
C22B H22F 0.98
Li1B H4B 2.27(3)
Li2B H1B 2.33(3)

loop_
_geom_torsion_atom_site_label_1
_geom_torsion_atom_site_label_2
_geom_torsion_atom_site_label_3
_geom_torsion_atom_site_label_4
_geom_torsion
C5A Si1A C1A C2A 176.8(2)
C6A Si1A C1A C2A 54.4(2)
C7A Si1A C1A C2A -59.2(2)
C5A Si1A C1A Li2A 73.0(5)
C6A Si1A C1A Li2A -49.4(5)
C7A Si1A C1A Li2A -163.1(4)
C5A Si1A C1A Li1A -112.25(17)
C6A Si1A C1A Li1A 125.36(17)
C7A Si1A C1A Li1A 11.73(18)
Si1A C1A C2A C3A 151.1(2)
Li2A C1A C2A C3A -54.2(3)
Li1A C1A C2A C3A 58.1(3)
Si1A C1A C2A Li1A 93.0(2)
Li2A C1A C2A Li1A -112.33(19)
Si1A C1A C2A Li2A -154.6(2)
Li1A C1A C2A Li2A 112.33(19)
C1A C2A C3A C4A -4.1(5)
Li1A C2A C3A C4A 55.7(3)
Li2A C2A C3A C4A -59.4(3)
C1A C2A C3A Li2A 55.3(3)
Li1A C2A C3A Li2A 115.14(19)
C1A C2A C3A Li1A -59.9(3)
Li2A C2A C3A Li1A -115.14(19)
C2A C3A C4A Si2A 149.1(2)
Li2A C3A C4A Si2A 91.5(2)
Li1A C3A C4A Si2A -156.6(2)
C2A C3A C4A Li1A -54.3(3)
Li2A C3A C4A Li1A -111.88(19)
C2A C3A C4A Li2A 57.6(3)
Li1A C3A C4A Li2A 111.88(19)
C14A Si2A C4A C3A 173.9(2)
C15A Si2A C4A C3A 50.7(3)
C16A Si2A C4A C3A -60.4(3)
C14A Si2A C4A Li1A 63.4(5)
C15A Si2A C4A Li1A -59.8(5)
C16A Si2A C4A Li1A -170.9(5)
C14A Si2A C4A Li2A -115.13(18)
C15A Si2A C4A Li2A 121.68(19)
C16A Si2A C4A Li2A 10.6(2)
C8A N1A C7A Si1A -74.1(2)
C11A N1A C7A Si1A 158.90(18)
Li1A N1A C7A Si1A 40.6(3)
C1A Si1A C7A N1A -35.5(2)
C5A Si1A C7A N1A 90.5(2)
C6A Si1A C7A N1A -156.8(2)
C11A N1A C8A C9A -68.6(3)
C7A N1A C8A C9A 164.3(2)
Li1A N1A C8A C9A 45.1(3)
C10A O1A C9A C8A 173.1(2)
Li1A O1A C9A C8A 31.6(3)
N1A C8A C9A O1A -52.8(3)
C8A N1A C11A C12A 144.6(2)
C7A N1A C11A C12A -88.8(3)
Li1A N1A C11A C12A 32.4(3)
C13A O2A C12A C11A -172.1(2)
Li1A O2A C12A C11A 49.4(3)
N1A C11A C12A O2A -54.4(3)
C17A N2A C16A Si2A -78.1(3)
C20A N2A C16A Si2A 154.4(2)
Li2A N2A C16A Si2A 36.5(3)
C4A Si2A C16A N2A -32.2(3)
C14A Si2A C16A N2A 93.5(2)
C15A Si2A C16A N2A -152.8(2)
C20A N2A C17A C18A -69.5(3)
C16A N2A C17A C18A 163.0(2)
Li2A N2A C17A C18A 43.2(3)
C19A O3A C18A C17A 178.4(3)
Li2A O3A C18A C17A 31.6(3)
N2A C17A C18A O3A -51.3(3)
C17A N2A C20A C21A 146.2(3)
C16A N2A C20A C21A -87.3(3)
Li2A N2A C20A C21A 34.5(3)
C22A O4A C21A C20A -176.2(4)
Li2A O4A C21A C20A 50.4(3)
N2A C20A C21A O4A -57.1(3)
C12A O2A Li1A O1A -102.7(2)
C13A O2A Li1A O1A 122.3(2)
C12A O2A Li1A N1A -24.6(2)
C13A O2A Li1A N1A -159.5(2)
C12A O2A Li1A C2A 79.8(3)
C13A O2A Li1A C2A -55.2(3)
C12A O2A Li1A C3A 113.9(2)
C13A O2A Li1A C3A -21.1(3)
C12A O2A Li1A C4A 150.3(2)
C13A O2A Li1A C4A 15.3(3)
C12A O2A Li1A C1A 51.0(5)
C13A O2A Li1A C1A -84.0(5)
C9A O1A Li1A O2A 72.0(3)
C10A O1A Li1A O2A -66.1(3)
C9A O1A Li1A N1A -6.2(2)
C10A O1A Li1A N1A -144.4(2)
C9A O1A Li1A C2A -111.9(4)
C10A O1A Li1A C2A 110.0(4)
C9A O1A Li1A C3A -166.7(3)
C10A O1A Li1A C3A 55.2(4)
C9A O1A Li1A C4A -174.28(19)
C10A O1A Li1A C4A 47.6(3)
C9A O1A Li1A C1A -91.0(3)
C10A O1A Li1A C1A 130.9(2)
C8A N1A Li1A O2A -123.40(19)
C11A N1A Li1A O2A -5.2(2)
C7A N1A Li1A O2A 116.9(2)
C8A N1A Li1A O1A -20.9(2)
C11A N1A Li1A O1A 97.2(2)
C7A N1A Li1A O1A -140.60(19)
C8A N1A Li1A C2A 123.6(2)
C11A N1A Li1A C2A -118.2(2)
C7A N1A Li1A C2A 4.0(3)
C8A N1A Li1A C3A 138.6(3)
C11A N1A Li1A C3A -103.2(4)
C7A N1A Li1A C3A 19.0(4)
C8A N1A Li1A C4A 80.7(12)
C11A N1A Li1A C4A -161.2(11)
C7A N1A Li1A C4A -39.0(12)
C8A N1A Li1A C1A 92.6(2)
C11A N1A Li1A C1A -149.26(19)
C7A N1A Li1A C1A -27.1(2)
C3A C2A Li1A O2A 75.5(3)
C1A C2A Li1A O2A -149.8(3)
Li2A C2A Li1A O2A 140.5(2)
C3A C2A Li1A O1A -100.3(5)
C1A C2A Li1A O1A 34.4(5)
Li2A C2A Li1A O1A -35.3(5)
C3A C2A Li1A N1A 162.6(2)
C1A C2A Li1A N1A -62.7(2)
Li2A C2A Li1A N1A -132.5(2)
C1A C2A Li1A C3A 134.7(2)
Li2A C2A Li1A C3A 65.0(2)
C3A C2A Li1A C4A -26.41(16)
C1A C2A Li1A C4A 108.28(19)
Li2A C2A Li1A C4A 38.56(19)
C3A C2A Li1A C1A -134.7(2)
Li2A C2A Li1A C1A -69.7(2)
C2A C3A Li1A O2A -115.7(2)
C4A C3A Li1A O2A 107.8(2)
Li2A C3A Li1A O2A 179.3(2)
C2A C3A Li1A O1A 123.7(4)
C4A C3A Li1A O1A -12.8(4)
Li2A C3A Li1A O1A 58.7(4)
C2A C3A Li1A N1A -26.0(4)
C4A C3A Li1A N1A -162.5(4)
Li2A C3A Li1A N1A -91.0(4)
C4A C3A Li1A C2A -136.5(2)
Li2A C3A Li1A C2A -65.1(2)
C2A C3A Li1A C4A 136.5(2)
Li2A C3A Li1A C4A 71.5(2)
C2A C3A Li1A C1A 27.36(16)
C4A C3A Li1A C1A -109.16(19)
Li2A C3A Li1A C1A -37.70(19)
C3A C4A Li1A O2A -82.8(2)
Si2A C4A Li1A O2A 38.2(6)
Li2A C4A Li1A O2A -143.3(2)
C3A C4A Li1A O1A 171.1(2)
Si2A C4A Li1A O1A -67.9(5)
Li2A C4A Li1A O1A 110.7(2)
C3A C4A Li1A N1A 71.8(12)
Si2A C4A Li1A N1A -167.2(9)
Li2A C4A Li1A N1A 11.3(12)
C3A C4A Li1A C2A 25.55(16)
Si2A C4A Li1A C2A 146.6(5)
Li2A C4A Li1A C2A -34.92(17)
Si2A C4A Li1A C3A 121.0(5)
Li2A C4A Li1A C3A -60.47(19)
C3A C4A Li1A C1A 59.65(17)
Si2A C4A Li1A C1A -179.3(4)
Li2A C4A Li1A C1A -0.81(18)
C2A C1A Li1A O2A 49.0(4)
Si1A C1A Li1A O2A -67.3(4)
Li2A C1A Li1A O2A 110.5(4)
C2A C1A Li1A O1A -159.3(3)
Si1A C1A Li1A O1A 84.5(2)
Li2A C1A Li1A O1A -97.7(2)
C2A C1A Li1A N1A 121.7(2)
Si1A C1A Li1A N1A 5.50(19)
Li2A C1A Li1A N1A -176.68(18)
Si1A C1A Li1A C2A -116.2(2)
Li2A C1A Li1A C2A 61.6(2)
C2A C1A Li1A C3A -26.62(16)
Si1A C1A Li1A C3A -142.86(16)
Li2A C1A Li1A C3A 34.95(18)
C2A C1A Li1A C4A -60.75(18)
Si1A C1A Li1A C4A -176.99(15)
Li2A C1A Li1A C4A 0.83(19)
C21A O4A Li2A O3A -101.2(3)
C22A O4A Li2A O3A 126.6(5)
C21A O4A Li2A N2A -24.1(3)
C22A O4A Li2A N2A -156.3(4)
C21A O4A Li2A C3A 81.9(3)
C22A O4A Li2A C3A -50.3(5)
C21A O4A Li2A C2A 116.3(3)
C22A O4A Li2A C2A -15.9(5)
C21A O4A Li2A C1A 152.4(3)
C22A O4A Li2A C1A 20.2(5)
C21A O4A Li2A C4A 53.3(5)
C22A O4A Li2A C4A -78.9(6)
C18A O3A Li2A O4A 70.3(3)
C19A O3A Li2A O4A -73.2(3)
C18A O3A Li2A N2A -7.0(3)
C19A O3A Li2A N2A -150.5(2)
C18A O3A Li2A C3A -114.6(4)
C19A O3A Li2A C3A 101.8(5)
C18A O3A Li2A C2A -167.7(3)
C19A O3A Li2A C2A 48.7(4)
C18A O3A Li2A C1A -174.7(2)
C19A O3A Li2A C1A 41.7(3)
C18A O3A Li2A C4A -91.8(3)
C19A O3A Li2A C4A 124.6(3)
C17A N2A Li2A O4A -124.9(2)
C20A N2A Li2A O4A -6.6(2)
C16A N2A Li2A O4A 115.8(2)
C17A N2A Li2A O3A -19.6(2)
C20A N2A Li2A O3A 98.7(2)
C16A N2A Li2A O3A -138.9(2)
C17A N2A Li2A C3A 124.8(2)
C20A N2A Li2A C3A -116.9(2)
C16A N2A Li2A C3A 5.6(3)
C17A N2A Li2A C2A 138.7(4)
C20A N2A Li2A C2A -103.0(4)
C16A N2A Li2A C2A 19.5(5)
C17A N2A Li2A C1A 71.2(12)
C20A N2A Li2A C1A -170.4(11)
C16A N2A Li2A C1A -48.0(12)
C17A N2A Li2A C4A 94.4(2)
C20A N2A Li2A C4A -147.3(2)
C16A N2A Li2A C4A -24.8(2)
C2A C3A Li2A O4A 77.9(3)
C4A C3A Li2A O4A -147.5(3)
Li1A C3A Li2A O4A 142.3(2)
C2A C3A Li2A O3A -96.9(5)
C4A C3A Li2A O3A 37.7(5)
Li1A C3A Li2A O3A -32.5(5)
C2A C3A Li2A N2A 164.5(3)
C4A C3A Li2A N2A -60.9(2)
Li1A C3A Li2A N2A -131.1(2)
C4A C3A Li2A C2A 134.6(3)
Li1A C3A Li2A C2A 64.4(2)
C2A C3A Li2A C1A -26.22(16)
C4A C3A Li2A C1A 108.42(19)
Li1A C3A Li2A C1A 38.22(19)
C2A C3A Li2A C4A -134.6(3)
Li1A C3A Li2A C4A -70.2(2)
C3A C2A Li2A O4A -112.4(3)
C1A C2A Li2A O4A 110.6(2)
Li1A C2A Li2A O4A -178.0(2)
C3A C2A Li2A O3A 125.1(4)
C1A C2A Li2A O3A -11.8(3)
Li1A C2A Li2A O3A 59.5(4)
C3A C2A Li2A N2A -23.8(4)
C1A C2A Li2A N2A -160.7(4)
Li1A C2A Li2A N2A -89.3(4)
C1A C2A Li2A C3A -136.9(3)
Li1A C2A Li2A C3A -65.6(2)
C3A C2A Li2A C1A 136.9(3)
Li1A C2A Li2A C1A 71.4(2)
C3A C2A Li2A C4A 27.37(16)
C1A C2A Li2A C4A -109.58(19)
Li1A C2A Li2A C4A -38.20(19)
C2A C1A Li2A O4A -80.0(3)
Si1A C1A Li2A O4A 34.8(6)
Li1A C1A Li2A O4A -140.1(2)
C2A C1A Li2A O3A 171.6(2)
Si1A C1A Li2A O3A -73.7(5)
Li1A C1A Li2A O3A 111.5(2)
C2A C1A Li2A N2A 82.9(12)
Si1A C1A Li2A N2A -162.4(9)
Li1A C1A Li2A N2A 22.8(12)
C2A C1A Li2A C3A 25.27(16)
Si1A C1A Li2A C3A 140.0(4)
Li1A C1A Li2A C3A -34.83(17)
Si1A C1A Li2A C2A 114.7(5)
Li1A C1A Li2A C2A -60.10(19)
C2A C1A Li2A C4A 59.28(17)
Si1A C1A Li2A C4A 174.0(4)
Li1A C1A Li2A C4A -0.82(18)
C3A C4A Li2A O4A 50.0(4)
Si2A C4A Li2A O4A -69.0(4)
Li1A C4A Li2A O4A 111.6(4)
C3A C4A Li2A O3A -157.3(3)
Si2A C4A Li2A O3A 83.7(2)
Li1A C4A Li2A O3A -95.7(2)
C3A C4A Li2A N2A 124.0(2)
Si2A C4A Li2A N2A 5.02(19)
Li1A C4A Li2A N2A -174.37(18)
Si2A C4A Li2A C3A -119.0(2)
Li1A C4A Li2A C3A 61.59(19)
C3A C4A Li2A C2A -26.64(16)
Si2A C4A Li2A C2A -145.66(17)
Li1A C4A Li2A C2A 34.95(17)
C3A C4A Li2A C1A -60.76(18)
Si2A C4A Li2A C1A -179.78(16)
Li1A C4A Li2A C1A 0.83(19)
C5B Si1B C1B C2B 175.1(2)
C6B Si1B C1B C2B 52.5(3)
C7B Si1B C1B C2B -60.8(3)
C5B Si1B C1B Li2B 69.6(5)
C6B Si1B C1B Li2B -52.9(5)
C7B Si1B C1B Li2B -166.2(5)
C5B Si1B C1B Li1B -114.67(19)
C6B Si1B C1B Li1B 122.77(19)
C7B Si1B C1B Li1B 9.5(2)
Si1B C1B C2B C3B 150.8(3)
Li2B C1B C2B C3B -53.9(3)
Li1B C1B C2B C3B 58.1(3)
Si1B C1B C2B Li1B 92.7(2)
Li2B C1B C2B Li1B -112.04(19)
Si1B C1B C2B Li2B -155.2(2)
Li1B C1B C2B Li2B 112.04(19)
C1B C2B C3B C4B -4.2(5)
Li1B C2B C3B C4B 56.2(3)
Li2B C2B C3B C4B -58.9(3)
C1B C2B C3B Li1B -60.3(3)
Li2B C2B C3B Li1B -115.1(2)
C1B C2B C3B Li2B 54.8(3)
Li1B C2B C3B Li2B 115.1(2)
C2B C3B C4B Si2B 149.5(2)
Li1B C3B C4B Si2B -155.8(2)
Li2B C3B C4B Si2B 92.3(2)
C2B C3B C4B Li1B -54.8(3)
Li2B C3B C4B Li1B -111.96(19)
C2B C3B C4B Li2B 57.2(3)
Li1B C3B C4B Li2B 111.96(19)
C14B Si2B C4B C3B 175.6(2)
C15B Si2B C4B C3B 51.0(3)
C16B Si2B C4B C3B -59.4(3)
C14B Si2B C4B Li1B 72.4(5)
C15B Si2B C4B Li1B -52.3(5)
C16B Si2B C4B Li1B -162.7(5)
C14B Si2B C4B Li2B -113.23(18)
C15B Si2B C4B Li2B 122.11(17)
C16B Si2B C4B Li2B 11.7(2)
C11B N1B C7B Si1B 158.0(2)
C8B N1B C7B Si1B -74.9(3)
Li1B N1B C7B Si1B 38.7(3)
C1B Si1B C7B N1B -32.4(3)
C5B Si1B C7B N1B 93.1(3)
C6B Si1B C7B N1B -153.6(2)
C11B N1B C8B C9B -67.2(4)
C7B N1B C8B C9B 165.0(3)
Li1B N1B C8B C9B 45.2(3)
C10B O1B C9B C8B 177.9(3)
Li1B O1B C9B C8B 29.6(4)
N1B C8B C9B O1B -52.0(4)
C8B N1B C11B C12B 147.1(3)
C7B N1B C11B C12B -86.7(3)
Li1B N1B C11B C12B 36.5(3)
C13B O2B C12B C11B -175.0(3)
Li1B O2B C12B C11B 48.8(3)
N1B C11B C12B O2B -57.4(3)
C17B N2B C16B Si2B -76.2(3)
C20B N2B C16B Si2B 156.2(2)
Li2B N2B C16B Si2B 39.3(3)
C4B Si2B C16B N2B -34.9(3)
C14B Si2B C16B N2B 90.8(2)
C15B Si2B C16B N2B -154.3(2)
C20B N2B C17B C18B -70.3(3)
C16B N2B C17B C18B 162.5(3)
Li2B N2B C17B C18B 42.7(3)
C19B O3B C18B C17B 176.3(3)
Li2B O3B C18B C17B 31.8(3)
N2B C17B C18B O3B -50.8(4)
C17B N2B C20B C21B 144.7(3)
C16B N2B C20B C21B -88.3(3)
Li2B N2B C20B C21B 32.4(3)
C22B O4B C21B C20B -172.8(2)
Li2B O4B C21B C20B 52.6(3)
N2B C20B C21B O4B -57.3(3)
C13B O2B Li1B O1B 126.3(3)
C12B O2B Li1B O1B -101.0(3)
C13B O2B Li1B N1B -155.7(2)
C12B O2B Li1B N1B -23.0(3)
C13B O2B Li1B C2B -51.4(3)
C12B O2B Li1B C2B 81.3(3)
C13B O2B Li1B C3B -16.8(3)
C12B O2B Li1B C3B 115.9(3)
C13B O2B Li1B C4B 19.4(4)
C12B O2B Li1B C4B 152.1(2)
C13B O2B Li1B C1B -80.6(4)
C12B O2B Li1B C1B 52.1(5)
C9B O1B Li1B O2B 73.3(3)
C10B O1B Li1B O2B -70.8(3)
C9B O1B Li1B N1B -4.7(3)
C10B O1B Li1B N1B -148.8(2)
C9B O1B Li1B C2B -110.3(5)
C10B O1B Li1B C2B 105.6(5)
C9B O1B Li1B C3B -164.2(3)
C10B O1B Li1B C3B 51.6(5)
C9B O1B Li1B C4B -171.4(2)
C10B O1B Li1B C4B 44.4(3)
C9B O1B Li1B C1B -88.6(3)
C10B O1B Li1B C1B 127.3(3)
C11B N1B Li1B O2B -8.5(3)
C8B N1B Li1B O2B -126.0(2)
C7B N1B Li1B O2B 115.5(3)
C11B N1B Li1B O1B 95.8(2)
C8B N1B Li1B O1B -21.7(2)
C7B N1B Li1B O1B -140.2(2)
C11B N1B Li1B C2B -120.0(3)
C8B N1B Li1B C2B 122.5(2)
C7B N1B Li1B C2B 4.0(3)
C11B N1B Li1B C3B -106.2(4)
C8B N1B Li1B C3B 136.3(4)
C7B N1B Li1B C3B 17.8(5)
C11B N1B Li1B C4B -167.9(11)
C8B N1B Li1B C4B 74.6(12)
C7B N1B Li1B C4B -43.9(12)
C11B N1B Li1B C1B -150.7(2)
C8B N1B Li1B C1B 91.8(2)
C7B N1B Li1B C1B -26.7(3)
C3B C2B Li1B O2B 77.5(3)
C1B C2B Li1B O2B -147.9(3)
Li2B C2B Li1B O2B 142.5(2)
C3B C2B Li1B O1B -98.7(5)
C1B C2B Li1B O1B 35.9(5)
Li2B C2B Li1B O1B -33.7(5)
C3B C2B Li1B N1B 164.1(3)
C1B C2B Li1B N1B -61.3(2)
Li2B C2B Li1B N1B -130.9(2)
C1B C2B Li1B C3B 134.6(3)
Li2B C2B Li1B C3B 65.0(2)
C3B C2B Li1B C4B -26.55(17)
C1B C2B Li1B C4B 108.0(2)
Li2B C2B Li1B C4B 38.44(19)
C3B C2B Li1B C1B -134.6(3)
Li2B C2B Li1B C1B -69.6(2)
C2B C3B Li1B O2B -113.4(3)
C4B C3B Li1B O2B 110.3(2)
Li2B C3B Li1B O2B -178.5(2)
C2B C3B Li1B O1B 124.1(4)
C4B C3B Li1B O1B -12.2(4)
Li2B C3B Li1B O1B 59.0(4)
C2B C3B Li1B N1B -23.8(4)
C4B C3B Li1B N1B -160.1(4)
Li2B C3B Li1B N1B -88.9(4)
C4B C3B Li1B C2B -136.3(3)
Li2B C3B Li1B C2B -65.1(2)
C2B C3B Li1B C4B 136.3(3)
Li2B C3B Li1B C4B 71.2(2)
C2B C3B Li1B C1B 27.40(17)
C4B C3B Li1B C1B -108.90(19)
Li2B C3B Li1B C1B -37.70(19)
C3B C4B Li1B O2B -80.6(3)
Si2B C4B Li1B O2B 33.1(6)
Li2B C4B Li1B O2B -141.4(2)
C3B C4B Li1B O1B 171.4(3)
Si2B C4B Li1B O1B -74.9(5)
Li2B C4B Li1B O1B 110.7(2)
C3B C4B Li1B N1B 77.5(11)
Si2B C4B Li1B N1B -168.8(9)
Li2B C4B Li1B N1B 16.7(12)
C3B C4B Li1B C2B 25.74(16)
Si2B C4B Li1B C2B 139.5(5)
Li2B C4B Li1B C2B -34.99(18)
Si2B C4B Li1B C3B 113.7(5)
Li2B C4B Li1B C3B -60.73(19)
C3B C4B Li1B C1B 59.94(18)
Si2B C4B Li1B C1B 173.7(4)
Li2B C4B Li1B C1B -0.79(19)
C2B C1B Li1B O2B 50.4(4)
Si1B C1B Li1B O2B -66.0(4)
Li2B C1B Li1B O2B 112.2(4)
C2B C1B Li1B O1B -158.2(3)
Si1B C1B Li1B O1B 85.4(2)
Li2B C1B Li1B O1B -96.4(2)
C2B C1B Li1B N1B 122.9(2)
Si1B C1B Li1B N1B 6.5(2)
Li2B C1B Li1B N1B -175.29(19)
Si1B C1B Li1B C2B -116.4(2)
Li2B C1B Li1B C2B 61.9(2)
C2B C1B Li1B C3B -26.77(17)
Si1B C1B Li1B C3B -143.13(17)
Li2B C1B Li1B C3B 35.09(18)
C2B C1B Li1B C4B -61.05(18)
Si1B C1B Li1B C4B -177.42(16)
Li2B C1B Li1B C4B 0.80(19)
C21B O4B Li2B O3B -104.0(2)
C22B O4B Li2B O3B 124.1(3)
C21B O4B Li2B N2B -26.4(2)
C22B O4B Li2B N2B -158.3(2)
C21B O4B Li2B C3B 78.1(3)
C22B O4B Li2B C3B -53.7(3)
C21B O4B Li2B C2B 112.0(2)
C22B O4B Li2B C2B -19.9(3)
C21B O4B Li2B C1B 148.6(2)
C22B O4B Li2B C1B 16.7(3)
C21B O4B Li2B C4B 50.0(5)
C22B O4B Li2B C4B -81.9(5)
C18B O3B Li2B O4B 70.9(3)
C19B O3B Li2B O4B -70.3(3)
C18B O3B Li2B N2B -7.3(3)
C19B O3B Li2B N2B -148.5(2)
C18B O3B Li2B C3B -112.5(4)
C19B O3B Li2B C3B 106.3(5)
C18B O3B Li2B C2B -167.5(3)
C19B O3B Li2B C2B 51.3(5)
C18B O3B Li2B C1B -176.1(2)
C19B O3B Li2B C1B 42.7(3)
C18B O3B Li2B C4B -92.3(3)
C19B O3B Li2B C4B 126.6(3)
C17B N2B Li2B O4B -122.6(2)
C20B N2B Li2B O4B -4.1(2)
C16B N2B Li2B O4B 117.2(2)
C17B N2B Li2B O3B -19.5(2)
C20B N2B Li2B O3B 99.0(2)
C16B N2B Li2B O3B -139.6(2)
C17B N2B Li2B C3B 124.7(2)
C20B N2B Li2B C3B -116.8(2)
C16B N2B Li2B C3B 4.6(3)
C17B N2B Li2B C2B 140.1(3)
C20B N2B Li2B C2B -101.4(4)
C16B N2B Li2B C2B 19.9(4)
C17B N2B Li2B C1B 82.8(13)
C20B N2B Li2B C1B -158.7(12)
C16B N2B Li2B C1B -37.4(14)
C17B N2B Li2B C4B 93.7(2)
C20B N2B Li2B C4B -147.8(2)
C16B N2B Li2B C4B -26.5(2)
C2B C3B Li2B O4B 74.9(3)
C4B C3B Li2B O4B -150.2(3)
Li1B C3B Li2B O4B 139.6(2)
C2B C3B Li2B O3B -101.4(5)
C4B C3B Li2B O3B 33.5(4)
Li1B C3B Li2B O3B -36.7(5)
C2B C3B Li2B N2B 162.1(3)
C4B C3B Li2B N2B -63.0(2)
Li1B C3B Li2B N2B -133.2(2)
C4B C3B Li2B C2B 134.9(3)
Li1B C3B Li2B C2B 64.7(2)
C2B C3B Li2B C1B -26.14(17)
C4B C3B Li2B C1B 108.76(19)
Li1B C3B Li2B C1B 38.52(19)
C2B C3B Li2B C4B -134.9(3)
Li1B C3B Li2B C4B -70.2(2)
C3B C2B Li2B O4B -115.9(2)
C1B C2B Li2B O4B 106.9(2)
Li1B C2B Li2B O4B 178.8(2)
C3B C2B Li2B O3B 122.7(4)
C1B C2B Li2B O3B -14.5(4)
Li1B C2B Li2B O3B 57.5(4)
C3B C2B Li2B N2B -26.6(4)
C1B C2B Li2B N2B -163.8(4)
Li1B C2B Li2B N2B -91.9(4)
C1B C2B Li2B C3B -137.2(3)
Li1B C2B Li2B C3B -65.2(2)
C3B C2B Li2B C1B 137.2(3)
Li1B C2B Li2B C1B 72.0(2)
C3B C2B Li2B C4B 27.19(17)
C1B C2B Li2B C4B -110.02(19)
Li1B C2B Li2B C4B -38.04(19)
C2B C1B Li2B O4B -83.4(2)
Si1B C1B Li2B O4B 32.7(6)
Li1B C1B Li2B O4B -143.0(2)
C2B C1B Li2B O3B 170.0(3)
Si1B C1B Li2B O3B -73.9(5)
Li1B C1B Li2B O3B 110.4(2)
C2B C1B Li2B N2B 70.0(13)
Si1B C1B Li2B N2B -173.9(10)
Li1B C1B Li2B N2B 10.3(13)
C2B C1B Li2B C3B 25.06(16)
Si1B C1B Li2B C3B 141.2(5)
Li1B C1B Li2B C3B -34.60(18)
Si1B C1B Li2B C2B 116.1(5)
Li1B C1B Li2B C2B -59.7(2)
C2B C1B Li2B C4B 58.87(18)
Si1B C1B Li2B C4B 175.0(4)
Li1B C1B Li2B C4B -0.79(19)
C3B C4B Li2B O4B 48.1(4)
Si2B C4B Li2B O4B -68.3(4)
Li1B C4B Li2B O4B 109.5(4)
C3B C4B Li2B O3B -159.7(3)
Si2B C4B Li2B O3B 83.9(2)
Li1B C4B Li2B O3B -98.3(2)
C3B C4B Li2B N2B 121.6(2)
Si2B C4B Li2B N2B 5.18(19)
Li1B C4B Li2B N2B -177.05(19)
Si2B C4B Li2B C3B -116.4(2)
Li1B C4B Li2B C3B 61.4(2)
C3B C4B Li2B C2B -26.48(16)
Si2B C4B Li2B C2B -142.87(16)
Li1B C4B Li2B C2B 34.90(18)
C3B C4B Li2B C1B -60.58(18)
Si2B C4B Li2B C1B -176.96(15)
Li1B C4B Li2B C1B 0.81(19)
